data_1529939
loop_
_publ_author_name
'Fischer, P.'
'Schlapbach, L.'
'Busch, G.'
'Furrer, A.'

_publ_section_title
;
 Neutron scattering investigations of the La Ni5 hydrogen storage system
;
_journal_name_full 'Helvetica Physica Acta'
_journal_page_first 421
_journal_page_last 430
_journal_volume 50
_journal_year 1977
_chemical_formula_sum 'D6 La Ni5'
_chemical_name_systematic 'La Ni5 D6'
_space_group_IT_number 157
_symmetry_space_group_name_Hall 'P 3 -2'
_symmetry_space_group_name_H-M 'P 3 1 m'
_cell_angle_alpha 90
_cell_angle_beta 90
_cell_angle_gamma 120
_cell_formula_units_Z 1
_cell_length_a 5.41
_cell_length_b 5.41
_cell_length_c 4.293
_cell_volume 108.814
_citation_journal_id_ASTM HPACAK
_cod_data_source_file Fischer_HPACAK_1977_262.cif
_cod_data_source_block D6La1Ni5
_cod_original_cell_volume 108.8143
_cod_original_formula_sum 'D6 La1 Ni5'
_cod_database_code 1529939

loop_
_symmetry_equiv_pos_as_xyz
x,y,z
-y,x-y,z
-x+y,-x,z
y,x,z
-x,-x+y,z
x-y,-y,z

loop_
_atom_site_label
_atom_site_type_symbol
_atom_site_fract_x
_atom_site_fract_y
_atom_site_fract_z
_atom_site_occupancy
_atom_site_U_iso_or_equiv
D2 D 0.176 0.828 0.55 0.5233 0.0
La1 La 0 0 0 1 0.0
Ni1 Ni 0.3333 0.6667 0.93 1 0.0
D1 D 0.471 0 0.076 0.955 0.0
Ni2 Ni 0.48 0 0.479 1 0.0
